data_1563896
loop_
_publ_author_name
'Mistry, Subhradeep'
'Natarajan, Srinivasan'

_publ_section_title
;
 Synthesis, structures and magnetic studies of new copper-azides
;
_journal_name_full 'Inorganica Chimica Acta'
_journal_page_first 26
_journal_page_last 38
_journal_paper_doi 10.1016/j.ica.2018.08.001
_journal_volume 483
_journal_year 2018
_chemical_formula_moiety 'C3 H10 Cu3 N20'
_chemical_formula_sum 'C3 H10 Cu3 N20'
_chemical_formula_weight 516.93
_space_group_crystal_system monoclinic
_space_group_IT_number 14
_space_group_name_Hall '-P 2ybc'
_space_group_name_H-M_alt 'P 1 21/c 1'
_atom_sites_solution_hydrogens geom
_audit_creation_method SHELXL-2014/7
_cell_angle_alpha 90
_cell_angle_beta 95.402(4)
_cell_angle_gamma 90
_cell_formula_units_Z 4
_cell_length_a 6.2510(5)
_cell_length_b 11.9939(8)
_cell_length_c 21.6395(18)
_cell_measurement_reflns_used 3181
_cell_measurement_temperature 100(2)
_cell_measurement_theta_max 25.999
_cell_measurement_theta_min 1.891
_cell_volume 1615.2(2)
_computing_cell_refinement 'CrysAlisPro CCD (Oxford Diffraction, 2009)'
_computing_data_collection 'CrysAlisPro CCD (Oxford Diffraction, 2009)'
_computing_data_reduction 'CrysAlisPro RED (Oxford Diffraction, 2009)'
_computing_structure_refinement 'SHELXL-2014/7 (Sheldrick, 2014)'
_computing_structure_solution 'SHELXL-2014/7 (Sheldrick, 2014)'
_diffrn_ambient_temperature 100(2)
_diffrn_measured_fraction_theta_full 1.000
_diffrn_measured_fraction_theta_max 1.000
_diffrn_measurement_device_type 'Oxford Xcalibur,Eos(Nova) CCD detector'
_diffrn_measurement_method 'f\w scans'
_diffrn_radiation_type MoK\a
_diffrn_radiation_wavelength 0.71073
_diffrn_reflns_av_R_equivalents 0.1113
_diffrn_reflns_av_unetI/netI 0.0699
_diffrn_reflns_Laue_measured_fraction_full 1.000
_diffrn_reflns_Laue_measured_fraction_max 1.000
_diffrn_reflns_limit_h_max 7
_diffrn_reflns_limit_h_min -7
_diffrn_reflns_limit_k_max 14
_diffrn_reflns_limit_k_min -14
_diffrn_reflns_limit_l_max 26
_diffrn_reflns_limit_l_min -26
_diffrn_reflns_number 24216
_diffrn_reflns_point_group_measured_fraction_full 1.000
_diffrn_reflns_point_group_measured_fraction_max 1.000
_diffrn_reflns_theta_full 25.242
_diffrn_reflns_theta_max 25.999
_diffrn_reflns_theta_min 1.891
_diffrn_source 'Enhance (Mo) X-ray Source'
_exptl_absorpt_coefficient_mu 3.956
_exptl_absorpt_correction_T_max 0.942
_exptl_absorpt_correction_T_min 0.909
_exptl_absorpt_correction_type multi-scan
_exptl_absorpt_process_details 'CrysAlis RED (Oxford Diffraction,2009)'
_exptl_crystal_colour black
_exptl_crystal_density_diffrn 2.126
_exptl_crystal_density_method 'not measured'
_exptl_crystal_description 'rod shaped'
_exptl_crystal_F_000 1020
_exptl_crystal_size_max 0.030
_exptl_crystal_size_mid 0.020
_exptl_crystal_size_min 0.015
_refine_diff_density_max 0.829
_refine_diff_density_min -0.757
_refine_diff_density_rms 0.146
_refine_ls_extinction_coef .
_refine_ls_extinction_method none
_refine_ls_goodness_of_fit_ref 1.013
_refine_ls_hydrogen_treatment constr
_refine_ls_matrix_type full
_refine_ls_number_parameters 235
_refine_ls_number_reflns 3181
_refine_ls_number_restraints 0
_refine_ls_restrained_S_all 1.013
_refine_ls_R_factor_all 0.0562
_refine_ls_R_factor_gt 0.0391
_refine_ls_shift/su_max 0.005
_refine_ls_shift/su_mean 0.000
_refine_ls_structure_factor_coef Fsqd
_refine_ls_weighting_details 'w=1/[\s^2^(Fo^2^)+(0.0418P)^2^] where P=(Fo^2^+2Fc^2^)/3'
_refine_ls_weighting_scheme calc
_refine_ls_wR_factor_gt 0.0900
_refine_ls_wR_factor_ref 0.0966
_reflns_Friedel_coverage 0.000
_reflns_Friedel_fraction_full .
_reflns_Friedel_fraction_max .
_reflns_number_gt 2502
_reflns_number_total 3181
_reflns_threshold_expression 'I > 2\s(I)'
_cod_data_source_file CompoundsI-III.cif
_cod_data_source_block compoundI
_cod_original_sg_symbol_H-M 'P 21/c'
_cod_database_code 1563896
_shelx_shelxl_version_number 2014/7
_shelx_space_group_comment
;
The symmetry employed for this shelxl refinement is uniquely defined
by the following loop, which should always be used as a source of
symmetry information in preference to the above space-group names.
They are only intended as comments.
;

loop_
_space_group_symop_operation_xyz
'x, y, z'
'-x, y+1/2, -z+1/2'
'-x, -y, -z'
'x, -y-1/2, z-1/2'

loop_
_atom_site_label
_atom_site_type_symbol
_atom_site_fract_x
_atom_site_fract_y
_atom_site_fract_z
_atom_site_U_iso_or_equiv
_atom_site_adp_type
_atom_site_occupancy
_atom_site_site_symmetry_order
_atom_site_calc_flag
_atom_site_refinement_flags_posn
_atom_site_refinement_flags_adp
_atom_site_refinement_flags_occupancy
_atom_site_disorder_assembly
_atom_site_disorder_group
C1 C 0.9349(8) 0.0969(4) 0.1445(2) 0.0381(13) Uani 1 1 d . . . . .
H1A H 0.9480 0.1542 0.1135 0.046 Uiso 1 1 calc R U . . .
H1B H 1.0620 0.0502 0.1460 0.046 Uiso 1 1 calc R U . . .
C2 C 0.7446(9) 0.0291(4) 0.1267(2) 0.0363(13) Uani 1 1 d . . . . .
H2 H 0.6291 0.0835 0.1174 0.044 Uiso 1 1 calc R U . . .
C3 C 0.7468(8) -0.0384(4) 0.0682(2) 0.0287(11) Uani 1 1 d . . . . .
H3A H 0.7906 0.0080 0.0355 0.043 Uiso 1 1 calc R U . . .
H3B H 0.8459 -0.0993 0.0752 0.043 Uiso 1 1 calc R U . . .
H3C H 0.6054 -0.0671 0.0566 0.043 Uiso 1 1 calc R U . . .
N1 N 0.9223(5) 0.1498(3) 0.20593(15) 0.0138(7) Uani 1 1 d . . . . .
H1C H 0.8553 0.2152 0.2013 0.017 Uiso 1 1 calc R U . . .
H1D H 1.0540 0.1617 0.2241 0.017 Uiso 1 1 calc R U . . .
N2 N 0.6802(5) -0.0330(3) 0.17999(16) 0.0189(8) Uani 1 1 d . . . . .
H2A H 0.7435 -0.0996 0.1816 0.023 Uiso 1 1 calc R U . . .
H2B H 0.5386 -0.0436 0.1756 0.023 Uiso 1 1 calc R U . . .
N3 N 0.7849(5) 0.1401(3) 0.33544(15) 0.0131(7) Uani 1 1 d . . . . .
N4 N 0.7699(5) 0.2409(3) 0.33861(15) 0.0134(7) Uani 1 1 d . . . . .
N5 N 0.7602(6) 0.3366(3) 0.34186(18) 0.0241(9) Uani 1 1 d . . . . .
N6 N 0.6208(5) -0.0516(3) 0.31724(16) 0.0144(8) Uani 1 1 d . . . . .
N7 N 0.5741(5) -0.1499(3) 0.30901(16) 0.0147(8) Uani 1 1 d . . . . .
N8 N 0.5285(6) -0.2418(3) 0.30132(18) 0.0236(9) Uani 1 1 d . . . . .
N9 N 0.8594(5) 0.0965(3) 0.47313(15) 0.0117(7) Uani 1 1 d . . . . .
N10 N 0.8401(5) 0.1977(3) 0.48318(16) 0.0178(8) Uani 1 1 d . . . . .
N11 N 0.8249(6) 0.2906(3) 0.49215(19) 0.0331(10) Uani 1 1 d . . . . .
N12 N 0.6274(5) -0.0833(3) 0.46023(15) 0.0133(7) Uani 1 1 d . . . . .
N13 N 0.6450(5) -0.1852(3) 0.45280(15) 0.0143(7) Uani 1 1 d . . . . .
N14 N 0.6579(6) -0.2796(3) 0.44694(18) 0.0295(9) Uani 1 1 d . . . . .
N15 N 0.8996(5) 0.0850(3) 0.60550(17) 0.0182(8) Uani 1 1 d . . . . .
N16 N 0.8953(4) 0.0691(3) 0.66014(16) 0.0105(7) Uani 1 1 d . . . . .
N17 N 0.9034(5) 0.0579(3) 0.71355(17) 0.0171(8) Uani 1 1 d . . . . .
N18 N 0.6255(5) -0.1189(3) 0.59046(16) 0.0130(7) Uani 1 1 d . . . . .
N19 N 0.6995(5) -0.1668(3) 0.63649(16) 0.0116(7) Uani 1 1 d . . . . .
N20 N 0.7585(5) -0.2166(3) 0.68095(17) 0.0203(8) Uani 1 1 d . . . . .
Cu1 Cu 0.76150(7) 0.04908(4) 0.25829(2) 0.01243(15) Uani 1 1 d . . . . .
Cu2 Cu 0.70046(7) 0.02857(4) 0.39752(2) 0.01030(15) Uani 1 1 d . . . . .
Cu3 Cu 0.76554(7) -0.01033(4) 0.53864(2) 0.01106(15) Uani 1 1 d . . . . .

loop_
_atom_site_aniso_label
_atom_site_aniso_U_11
_atom_site_aniso_U_22
_atom_site_aniso_U_33
_atom_site_aniso_U_23
_atom_site_aniso_U_13
_atom_site_aniso_U_12
C1 0.047(3) 0.043(3) 0.027(3) -0.006(2) 0.015(2) -0.024(3)
C2 0.060(4) 0.029(3) 0.022(3) -0.003(2) 0.013(3) -0.016(2)
C3 0.042(3) 0.023(2) 0.021(3) -0.001(2) 0.006(2) 0.001(2)
N1 0.0115(16) 0.0143(17) 0.016(2) 0.0005(14) 0.0011(15) 0.0011(13)
N2 0.0188(18) 0.0197(19) 0.019(2) -0.0012(16) 0.0057(16) -0.0028(15)
N3 0.0123(16) 0.0082(18) 0.019(2) -0.0003(15) 0.0042(14) -0.0025(13)
N4 0.0093(16) 0.019(2) 0.0122(19) 0.0011(15) 0.0022(14) 0.0019(14)
N5 0.032(2) 0.011(2) 0.030(2) 0.0000(17) 0.0050(18) 0.0004(16)
N6 0.0128(17) 0.0155(19) 0.015(2) -0.0018(15) 0.0019(15) -0.0059(14)
N7 0.0071(16) 0.023(2) 0.014(2) 0.0017(16) 0.0045(14) -0.0024(14)
N8 0.028(2) 0.016(2) 0.028(2) -0.0014(17) 0.0067(17) -0.0073(16)
N9 0.0078(16) 0.0094(17) 0.0184(19) 0.0011(15) 0.0035(14) -0.0002(13)
N10 0.0178(18) 0.020(2) 0.016(2) 0.0016(16) 0.0027(15) -0.0022(15)
N11 0.051(3) 0.014(2) 0.033(3) -0.0057(18) 0.001(2) 0.0009(18)
N12 0.0099(16) 0.0129(18) 0.0176(19) 0.0016(15) 0.0048(14) -0.0012(14)
N13 0.0112(17) 0.015(2) 0.016(2) 0.0027(15) 0.0005(14) -0.0025(14)
N14 0.039(2) 0.016(2) 0.033(2) 0.0040(18) 0.003(2) -0.0015(17)
N15 0.0161(18) 0.0204(19) 0.018(2) -0.0010(16) 0.0027(16) -0.0047(15)
N16 0.0044(15) 0.0092(17) 0.018(2) -0.0017(15) 0.0037(14) 0.0003(12)
N17 0.0159(18) 0.0209(19) 0.015(2) -0.0023(16) 0.0041(16) 0.0006(14)
N18 0.0068(16) 0.0179(18) 0.015(2) 0.0053(15) 0.0046(14) 0.0025(13)
N19 0.0038(16) 0.0126(17) 0.019(2) -0.0003(16) 0.0052(15) -0.0035(13)
N20 0.0104(17) 0.025(2) 0.026(2) 0.0088(18) 0.0017(16) -0.0032(14)
Cu1 0.0106(3) 0.0129(3) 0.0143(3) -0.0002(2) 0.0035(2) -0.00288(19)
Cu2 0.0070(2) 0.0102(3) 0.0141(3) 0.0005(2) 0.0032(2) -0.00099(18)
Cu3 0.0081(3) 0.0114(3) 0.0140(3) 0.0008(2) 0.0028(2) -0.00179(18)

loop_
_atom_type_symbol
_atom_type_description
_atom_type_scat_dispersion_real
_atom_type_scat_dispersion_imag
_atom_type_scat_source
C C 0.0033 0.0016 'International Tables Vol C Tables 4.2.6.8 and 6.1.1.4'
H H 0.0000 0.0000 'International Tables Vol C Tables 4.2.6.8 and 6.1.1.4'
N N 0.0061 0.0033 'International Tables Vol C Tables 4.2.6.8 and 6.1.1.4'
Cu Cu 0.3201 1.2651 'International Tables Vol C Tables 4.2.6.8 and 6.1.1.4'

loop_
_geom_angle_atom_site_label_1
_geom_angle_atom_site_label_2
_geom_angle_atom_site_label_3
_geom_angle
_geom_angle_site_symmetry_1
_geom_angle_site_symmetry_3
C2 C1 N1 111.4(4) . .
N2 C2 C1 110.7(4) . .
N2 C2 C3 114.5(4) . .
C1 C2 C3 116.8(4) . .
C1 N1 Cu1 108.8(2) . .
C2 N2 Cu1 110.7(3) . .
N4 N3 Cu1 126.4(3) . .
N4 N3 Cu2 126.9(3) . .
Cu1 N3 Cu2 101.14(14) . .
N5 N4 N3 178.6(4) . .
N7 N6 Cu2 128.6(3) . .
N7 N6 Cu1 126.6(3) . .
Cu2 N6 Cu1 99.98(14) . .
N8 N7 N6 179.4(4) . .
N10 N9 Cu2 119.4(3) . .
N10 N9 Cu3 117.0(3) . .
Cu2 N9 Cu3 99.16(13) . .
N11 N10 N9 179.1(4) . .
N13 N12 Cu2 123.2(3) . .
N13 N12 Cu3 119.9(3) . .
Cu2 N12 Cu3 99.92(14) . .
N14 N13 N12 178.4(4) . .
N16 N15 Cu3 125.8(3) . .
N17 N16 N15 175.5(4) . .
N19 N18 Cu3 128.9(2) . .
N19 N18 Cu2 113.5(2) . 3_656
Cu3 N18 Cu2 101.22(13) . 3_656
N20 N19 N18 175.6(4) . .
N2 Cu1 N3 169.14(13) . .
N2 Cu1 N1 85.29(13) . .
N3 Cu1 N1 98.24(13) . .
N2 Cu1 N6 98.69(13) . .
N3 Cu1 N6 78.44(13) . .
N1 Cu1 N6 174.88(13) . .
N12 Cu2 N3 177.98(12) . .
N12 Cu2 N9 81.12(13) . .
N3 Cu2 N9 97.72(13) . .
N12 Cu2 N6 102.30(13) . .
N3 Cu2 N6 78.39(13) . .
N9 Cu2 N6 164.67(12) . .
N12 Cu2 N18 88.76(12) . 3_656
N3 Cu2 N18 93.00(12) . 3_656
N9 Cu2 N18 95.21(12) . 3_656
N6 Cu2 N18 99.78(12) . 3_656
N15 Cu3 N18 98.41(14) . .
N15 Cu3 N12 169.64(14) . .
N18 Cu3 N12 90.80(13) . .
N15 Cu3 N9 90.90(14) . .
N18 Cu3 N9 168.86(13) . .
N12 Cu3 N9 79.46(13) . .

loop_
_geom_bond_atom_site_label_1
_geom_bond_atom_site_label_2
_geom_bond_distance
_geom_bond_site_symmetry_2
C1 C2 1.462(6) .
C1 N1 1.481(5) .
C2 N2 1.461(6) .
C2 C3 1.503(6) .
N1 Cu1 1.992(3) .
N2 Cu1 1.984(3) .
N3 N4 1.214(4) .
N3 Cu1 1.989(3) .
N3 Cu2 2.002(3) .
N4 N5 1.153(5) .
N6 N7 1.224(4) .
N6 Cu2 2.007(3) .
N6 Cu1 2.017(3) .
N7 N8 1.147(4) .
N9 N10 1.241(5) .
N9 Cu2 2.005(3) .
N9 Cu3 2.038(3) .
N10 N11 1.136(5) .
N12 N13 1.239(4) .
N12 Cu2 1.992(3) .
N12 Cu3 2.029(3) .
N13 N14 1.143(5) .
N15 N16 1.200(5) .
N15 Cu3 1.968(3) .
N16 N17 1.160(5) .
N18 N19 1.204(5) .
N18 Cu3 1.976(3) .
N18 Cu2 2.344(3) 3_656
N19 N20 1.162(5) .
Cu2 N18 2.344(3) 3_656
